data_4026722
loop_
_publ_author_name
'Ian R. Pottie'
'Penchal Reddy Nandaluru'
'Wendy L. Benoit'
'David O. Miller'
'Louise N. Dawe'
'Graham J. Bodwell'

_publ_contact_author_address
;
Department of chemistry
Memorial University of Newfoundland
St. Johns, NL, A1B 3X7, Canada
;
_publ_contact_author_email gbodwell@mun.ca
_publ_contact_author_fax 1-709-864-3702
_publ_contact_author_name 'Graham J. Bodwell'
_publ_contact_author_phone 1-709-864-8406
_publ_section_title
;
 Synthesis of 6H-Dibenzo[b,d]pyran-6-ones Using the Inverse Electron
 Demand Diels-Alder Reaction
;
_journal_name_full 'Journal of Organic Chemistry'
_journal_page_first 9015
_journal_page_last 9030
_journal_paper_doi 10.1021/jo201775e
_journal_volume 76
_journal_year 2011
_chemical_formula_moiety 'C27 H32 N O6, C H2 Cl2, Cl'
_chemical_formula_sum 'C28 H34 Cl3 N O6'
_chemical_formula_weight 586.94
_chemical_name_systematic
; 
 ? 
;
_space_group_IT_number 15
_symmetry_cell_setting monoclinic
_symmetry_Int_Tables_number 15
_symmetry_space_group_name_Hall '-C 2yc'
_symmetry_space_group_name_H-M 'C 1 2/c 1'
_atom_sites_solution_hydrogens geom
_atom_sites_solution_primary direct
_atom_sites_solution_secondary difmap
_audit_creation_method SHELXL-97
_cell_angle_alpha 90.00
_cell_angle_beta 108.9690(10)
_cell_angle_gamma 90.00
_cell_formula_units_Z 8
_cell_length_a 35.794(3)
_cell_length_b 6.9906(5)
_cell_length_c 22.8659(17)
_cell_measurement_reflns_used 25
_cell_measurement_temperature 193(2)
_cell_measurement_theta_max 29.63
_cell_measurement_theta_min 23.77
_cell_volume 5410.8(7)
_computing_cell_refinement 'Rigaku MSC Crystal Clear 1999'
_computing_data_collection 'Rigaku MSC Crystal Clear 1999'
_computing_data_reduction 'Rigaku MSC Crystal Clear 1999'
_computing_molecular_graphics 'CrystalStructure 4.0'
_computing_publication_material 'CrystalStructure 4.0 (Rigaku, 2010)'
_computing_structure_refinement 'SHELXL-97 (Acta Cryst.2008, A64, 112-122)'
_computing_structure_solution 'SHELXL-97 (Acta Cryst.2008, A64, 112-122)'
_diffrn_ambient_temperature 193(2)
_diffrn_measured_fraction_theta_full 0.994
_diffrn_measured_fraction_theta_max 0.994
_diffrn_measurement_device_type 'Bruker P4/CCD'
_diffrn_measurement_method \w
_diffrn_radiation_monochromator graphite
_diffrn_radiation_source 'fine-focus sealed tube'
_diffrn_radiation_type MoK\a
_diffrn_radiation_wavelength 0.71073
_diffrn_reflns_av_R_equivalents 0.0588
_diffrn_reflns_av_sigmaI/netI 0.0612
_diffrn_reflns_limit_h_max 42
_diffrn_reflns_limit_h_min -44
_diffrn_reflns_limit_k_max 8
_diffrn_reflns_limit_k_min -8
_diffrn_reflns_limit_l_max 28
_diffrn_reflns_limit_l_min -28
_diffrn_reflns_number 16127
_diffrn_reflns_theta_full 26.39
_diffrn_reflns_theta_max 26.39
_diffrn_reflns_theta_min 2.53
_exptl_absorpt_coefficient_mu 0.383
_exptl_absorpt_correction_T_max 0.9700
_exptl_absorpt_correction_T_min 0.8227
_exptl_absorpt_correction_type multi-scan
_exptl_absorpt_process_details SADABS
_exptl_crystal_colour colourless
_exptl_crystal_density_diffrn 1.441
_exptl_crystal_description needle
_exptl_crystal_F_000 2464
_exptl_crystal_size_max 0.53
_exptl_crystal_size_mid 0.12
_exptl_crystal_size_min 0.08
_refine_diff_density_max 0.287
_refine_diff_density_min -0.283
_refine_diff_density_rms 0.058
_refine_ls_extinction_method none
_refine_ls_goodness_of_fit_ref 1.015
_refine_ls_hydrogen_treatment constr
_refine_ls_matrix_type full
_refine_ls_number_parameters 344
_refine_ls_number_reflns 5514
_refine_ls_number_restraints 0
_refine_ls_restrained_S_all 1.015
_refine_ls_R_factor_all 0.0893
_refine_ls_R_factor_gt 0.0498
_refine_ls_shift/su_max 0.001
_refine_ls_shift/su_mean 0.000
_refine_ls_structure_factor_coef Fsqd
_refine_ls_weighting_details 'calc w=1/[\s^2^(Fo^2^)+(0.0481P)^2^+3.6471P] where P=(Fo^2^+2Fc^2^)/3'
_refine_ls_weighting_scheme calc
_refine_ls_wR_factor_gt 0.0993
_refine_ls_wR_factor_ref 0.1124
_reflns_number_gt 3694
_reflns_number_total 5514
_reflns_threshold_expression >2sigma(I)
_cod_data_source_file jo201775e_si_004.cif
_cod_data_source_block ip-6-83c
_cod_database_code 4026722

loop_
_symmetry_equiv_pos_as_xyz
'x, y, z'
'-x, y, -z+1/2'
'x+1/2, y+1/2, z'
'-x+1/2, y+1/2, -z+1/2'
'-x, -y, -z'
'x, -y, z-1/2'
'-x+1/2, -y+1/2, -z'
'x+1/2, -y+1/2, z-1/2'

loop_
_atom_site_label
_atom_site_type_symbol
_atom_site_fract_x
_atom_site_fract_y
_atom_site_fract_z
_atom_site_U_iso_or_equiv
_atom_site_adp_type
_atom_site_occupancy
_atom_site_symmetry_multiplicity
_atom_site_calc_flag
_atom_site_refinement_flags
Cl1 Cl 0.89447(2) 0.20012(14) 0.28025(4) 0.0540(3) Uani 1 1 d .
Cl2 Cl 0.94454(2) 0.31651(12) 0.20729(4) 0.0449(2) Uani 1 1 d .
Cl3 Cl 1.009173(19) 0.32016(9) 0.40966(3) 0.03008(17) Uani 1 1 d .
O1 O 0.75999(6) 0.5227(3) 0.38506(9) 0.0418(5) Uani 1 1 d .
O2 O 0.78057(5) 0.3078(3) 0.33155(8) 0.0314(5) Uani 1 1 d .
O3 O 0.82849(5) -0.2293(2) 0.56431(8) 0.0239(4) Uani 1 1 d .
O4 O 0.88320(5) 0.4682(3) 0.46012(9) 0.0341(5) Uani 1 1 d .
O5 O 0.85358(5) 0.4068(3) 0.65891(8) 0.0304(5) Uani 1 1 d .
O6 O 0.78810(5) 0.4298(2) 0.61121(9) 0.0275(4) Uani 1 1 d .
N1 N 0.97029(5) 0.2534(3) 0.58412(9) 0.0177(4) Uani 1 1 d .
H1 H 0.9701 0.3856 0.5794 0.021 Uiso 1 1 calc R
C1 C 0.77926(7) 0.3797(4) 0.38657(13) 0.0270(6) Uani 1 1 d .
C2 C 0.80031(7) 0.1416(4) 0.32777(12) 0.0259(6) Uani 1 1 d .
C3 C 0.79549(8) 0.0730(4) 0.26906(13) 0.0336(7) Uani 1 1 d .
H3 H 0.7795 0.1401 0.2336 0.040 Uiso 1 1 calc R
C4 C 0.81410(9) -0.0937(4) 0.26279(13) 0.0384(7) Uani 1 1 d .
H4 H 0.8111 -0.1418 0.2227 0.046 Uiso 1 1 calc R
C5 C 0.83722(8) -0.1924(4) 0.31454(13) 0.0357(7) Uani 1 1 d .
H5 H 0.8502 -0.3068 0.3096 0.043 Uiso 1 1 calc R
C6 C 0.84145(8) -0.1258(4) 0.37301(12) 0.0281(6) Uani 1 1 d .
H6 H 0.8568 -0.1961 0.4081 0.034 Uiso 1 1 calc R
C7 C 0.82319(7) 0.0454(3) 0.38111(11) 0.0217(6) Uani 1 1 d .
C8 C 0.82378(7) 0.1220(3) 0.44012(11) 0.0185(5) Uani 1 1 d .
C9 C 0.80157(7) 0.2774(3) 0.44285(11) 0.0203(6) Uani 1 1 d .
C10 C 0.79952(7) 0.3454(3) 0.50154(12) 0.0203(6) Uani 1 1 d .
H10 H 0.7791 0.4319 0.5018 0.024 Uiso 1 1 calc R
C11 C 0.82575(6) 0.2897(3) 0.55581(11) 0.0183(5) Uani 1 1 d .
C12 C 0.86004(7) 0.1586(3) 0.55622(11) 0.0169(5) Uani 1 1 d .
C13 C 0.84458(7) 0.0217(3) 0.50008(11) 0.0178(5) Uani 1 1 d .
H13 H 0.8674 -0.0520 0.4954 0.021 Uiso 1 1 calc R
C14 C 0.81380(7) -0.1218(3) 0.50923(12) 0.0218(6) Uani 1 1 d .
H14A H 0.7901 -0.0503 0.5100 0.026 Uiso 1 1 calc R
H14B H 0.8056 -0.2105 0.4736 0.026 Uiso 1 1 calc R
C15 C 0.84056(7) -0.1071(4) 0.61715(11) 0.0235(6) Uani 1 1 d .
H15A H 0.8503 -0.1857 0.6551 0.028 Uiso 1 1 calc R
H15B H 0.8176 -0.0321 0.6194 0.028 Uiso 1 1 calc R
C16 C 0.87278(7) 0.0277(3) 0.61381(11) 0.0204(5) Uani 1 1 d .
H16A H 0.8960 -0.0482 0.6134 0.024 Uiso 1 1 calc R
H16B H 0.8809 0.1085 0.6514 0.024 Uiso 1 1 calc R
C17 C 0.89716(7) 0.2869(3) 0.55899(11) 0.0178(5) Uani 1 1 d .
H17 H 0.9090 0.3217 0.6036 0.021 Uiso 1 1 calc R
C18 C 0.88996(7) 0.4797(3) 0.52494(13) 0.0264(6) Uani 1 1 d .
H18A H 0.8668 0.5418 0.5316 0.032 Uiso 1 1 calc R
H18B H 0.9132 0.5629 0.5437 0.032 Uiso 1 1 calc R
C19 C 0.91775(8) 0.3962(4) 0.44980(13) 0.0316(7) Uani 1 1 d .
H19A H 0.9405 0.4801 0.4705 0.038 Uiso 1 1 calc R
H19B H 0.9139 0.3963 0.4049 0.038 Uiso 1 1 calc R
C20 C 0.92642(7) 0.1941(4) 0.47495(11) 0.0233(6) Uani 1 1 d .
H20A H 0.9512 0.1494 0.4691 0.028 Uiso 1 1 calc R
H20B H 0.9049 0.1086 0.4508 0.028 Uiso 1 1 calc R
C21 C 0.93052(6) 0.1779(3) 0.54352(11) 0.0175(5) Uani 1 1 d .
H21 H 0.9287 0.0396 0.5535 0.021 Uiso 1 1 calc R
C22 C 1.00512(7) 0.1759(4) 0.56784(12) 0.0220(6) Uani 1 1 d .
H22A H 1.0094 0.2500 0.5337 0.026 Uiso 1 1 calc R
H22B H 1.0011 0.0396 0.5556 0.026 Uiso 1 1 calc R
C23 C 1.03945(7) 0.1999(4) 0.62712(12) 0.0285(6) Uani 1 1 d .
H23A H 1.0495 0.3329 0.6317 0.034 Uiso 1 1 calc R
H23B H 1.0613 0.1116 0.6283 0.034 Uiso 1 1 calc R
C24 C 1.02169(8) 0.1507(4) 0.67735(13) 0.0350(7) Uani 1 1 d .
H24A H 1.0238 0.0117 0.6861 0.042 Uiso 1 1 calc R
H24B H 1.0355 0.2206 0.7160 0.042 Uiso 1 1 calc R
C25 C 0.97894(7) 0.2110(4) 0.65226(11) 0.0275(6) Uani 1 1 d .
H25A H 0.9744 0.3264 0.6741 0.033 Uiso 1 1 calc R
H25B H 0.9616 0.1072 0.6578 0.033 Uiso 1 1 calc R
C26 C 0.82488(7) 0.3801(3) 0.61397(12) 0.0221(6) Uani 1 1 d .
C27 C 0.78476(8) 0.5447(4) 0.66175(14) 0.0322(7) Uani 1 1 d .
H27A H 0.7610 0.6245 0.6472 0.039 Uiso 1 1 calc R
H27B H 0.8081 0.6268 0.6773 0.039 Uiso 1 1 calc R
H27C H 0.7829 0.4609 0.6950 0.039 Uiso 1 1 calc R
C28 C 0.92653(9) 0.3766(4) 0.26798(14) 0.0406(8) Uani 1 1 d .
H28A H 0.9122 0.4999 0.2583 0.049 Uiso 1 1 calc R
H28B H 0.9491 0.3937 0.3065 0.049 Uiso 1 1 calc R

loop_
_atom_site_aniso_label
_atom_site_aniso_U_11
_atom_site_aniso_U_22
_atom_site_aniso_U_33
_atom_site_aniso_U_23
_atom_site_aniso_U_13
_atom_site_aniso_U_12
Cl1 0.0472(5) 0.0747(6) 0.0362(5) 0.0072(4) 0.0084(4) -0.0136(4)
Cl2 0.0445(4) 0.0471(5) 0.0431(5) -0.0051(4) 0.0141(3) -0.0080(4)
Cl3 0.0367(4) 0.0203(3) 0.0326(4) -0.0012(3) 0.0104(3) -0.0078(3)
O1 0.0448(12) 0.0295(11) 0.0402(12) 0.0067(9) -0.0011(10) 0.0146(9)
O2 0.0364(10) 0.0282(10) 0.0225(10) 0.0061(9) -0.0002(8) 0.0017(9)
O3 0.0320(10) 0.0142(8) 0.0255(10) 0.0020(7) 0.0093(8) -0.0024(7)
O4 0.0255(10) 0.0368(11) 0.0383(12) 0.0187(9) 0.0082(9) 0.0037(8)
O5 0.0319(10) 0.0314(10) 0.0283(11) -0.0084(9) 0.0101(9) 0.0025(8)
O6 0.0251(9) 0.0232(10) 0.0417(12) -0.0079(8) 0.0213(8) -0.0013(7)
N1 0.0200(10) 0.0143(10) 0.0191(11) -0.0004(8) 0.0070(8) 0.0012(8)
C1 0.0247(14) 0.0216(14) 0.0297(16) 0.0052(12) 0.0018(11) 0.0000(11)
C2 0.0269(14) 0.0233(14) 0.0242(14) 0.0007(11) 0.0039(11) -0.0086(11)
C3 0.0383(16) 0.0385(17) 0.0208(15) 0.0050(13) 0.0052(12) -0.0136(13)
C4 0.0503(18) 0.0438(18) 0.0218(15) -0.0070(14) 0.0127(14) -0.0164(15)
C5 0.0403(16) 0.0349(16) 0.0331(16) -0.0130(14) 0.0138(13) -0.0045(14)
C6 0.0328(15) 0.0268(14) 0.0236(15) -0.0028(12) 0.0079(12) -0.0012(11)
C7 0.0216(13) 0.0232(13) 0.0193(13) -0.0015(11) 0.0052(10) -0.0048(10)
C8 0.0167(12) 0.0174(12) 0.0197(13) 0.0020(10) 0.0036(10) -0.0027(9)
C9 0.0161(12) 0.0202(13) 0.0219(13) 0.0014(11) 0.0025(10) -0.0016(10)
C10 0.0155(12) 0.0145(12) 0.0302(14) -0.0006(11) 0.0064(10) 0.0005(9)
C11 0.0163(11) 0.0135(12) 0.0265(14) -0.0020(10) 0.0091(10) -0.0032(9)
C12 0.0173(11) 0.0152(12) 0.0172(12) 0.0018(10) 0.0041(9) 0.0020(9)
C13 0.0179(12) 0.0164(12) 0.0192(13) -0.0014(10) 0.0059(10) 0.0021(9)
C14 0.0225(13) 0.0164(12) 0.0252(14) -0.0007(11) 0.0060(11) -0.0025(10)
C15 0.0311(14) 0.0230(13) 0.0181(13) 0.0023(11) 0.0102(11) -0.0024(11)
C16 0.0220(12) 0.0206(13) 0.0180(13) 0.0010(11) 0.0058(10) 0.0000(10)
C17 0.0190(12) 0.0151(12) 0.0197(13) -0.0008(10) 0.0069(10) 0.0000(9)
C18 0.0222(13) 0.0179(13) 0.0418(17) 0.0075(12) 0.0141(12) 0.0012(10)
C19 0.0312(15) 0.0418(16) 0.0233(15) 0.0094(13) 0.0109(12) -0.0038(13)
C20 0.0194(12) 0.0298(14) 0.0215(13) -0.0036(11) 0.0076(10) -0.0036(11)
C21 0.0177(12) 0.0146(12) 0.0208(13) -0.0025(10) 0.0071(10) -0.0002(9)
C22 0.0194(12) 0.0209(13) 0.0274(14) -0.0008(11) 0.0098(10) 0.0010(10)
C23 0.0186(12) 0.0323(15) 0.0326(15) -0.0030(13) 0.0054(11) 0.0019(11)
C24 0.0289(15) 0.0468(18) 0.0252(15) 0.0063(13) 0.0032(12) -0.0019(13)
C25 0.0289(14) 0.0354(15) 0.0182(13) 0.0003(12) 0.0078(11) 0.0005(12)
C26 0.0257(14) 0.0129(12) 0.0306(15) 0.0009(11) 0.0132(12) -0.0012(10)
C27 0.0383(16) 0.0225(14) 0.0478(19) -0.0077(13) 0.0305(14) -0.0021(12)
C28 0.0442(18) 0.0380(17) 0.0335(17) -0.0043(14) 0.0045(14) -0.0054(14)

loop_
_atom_type_symbol
_atom_type_description
_atom_type_scat_dispersion_real
_atom_type_scat_dispersion_imag
_atom_type_scat_source
C C 0.0033 0.0016 'International Tables Vol C Tables 4.2.6.8 and 6.1.1.4'
H H 0.0000 0.0000 'International Tables Vol C Tables 4.2.6.8 and 6.1.1.4'
N N 0.0061 0.0033 'International Tables Vol C Tables 4.2.6.8 and 6.1.1.4'
O O 0.0106 0.0060 'International Tables Vol C Tables 4.2.6.8 and 6.1.1.4'
Cl Cl 0.1484 0.1585 'International Tables Vol C Tables 4.2.6.8 and 6.1.1.4'

loop_
_geom_angle_atom_site_label_1
_geom_angle_atom_site_label_2
_geom_angle_atom_site_label_3
_geom_angle
C1 O2 C2 122.59(19)
C14 O3 C15 111.04(17)
C19 O4 C18 109.23(19)
C26 O6 C27 116.2(2)
C22 N1 C25 105.88(18)
C22 N1 C21 114.15(18)
C25 N1 C21 113.46(18)
C22 N1 H1 107.7
C25 N1 H1 107.7
C21 N1 H1 107.7
O1 C1 O2 117.8(2)
O1 C1 C9 125.0(3)
O2 C1 C9 117.2(2)
O2 C2 C3 116.7(2)
O2 C2 C7 121.1(2)
C3 C2 C7 122.2(3)
C4 C3 C2 118.9(3)
C4 C3 H3 120.5
C2 C3 H3 120.5
C3 C4 C5 120.6(3)
C3 C4 H4 119.7
C5 C4 H4 119.7
C6 C5 C4 120.4(3)
C6 C5 H5 119.8
C4 C5 H5 119.8
C5 C6 C7 120.5(3)
C5 C6 H6 119.8
C7 C6 H6 119.8
C2 C7 C6 117.4(2)
C2 C7 C8 117.5(2)
C6 C7 C8 124.9(2)
C9 C8 C7 120.5(2)
C9 C8 C13 117.0(2)
C7 C8 C13 122.1(2)
C8 C9 C10 120.8(2)
C8 C9 C1 120.7(2)
C10 C9 C1 118.5(2)
C11 C10 C9 121.9(2)
C11 C10 H10 119.1
C9 C10 H10 119.1
C10 C11 C26 119.4(2)
C10 C11 C12 119.8(2)
C26 C11 C12 120.1(2)
C11 C12 C16 112.0(2)
C11 C12 C13 107.16(18)
C16 C12 C13 105.48(18)
C11 C12 C17 108.73(17)
C16 C12 C17 106.81(17)
C13 C12 C17 116.8(2)
C8 C13 C12 113.84(19)
C8 C13 C14 105.14(18)
C12 C13 C14 111.4(2)
C8 C13 H13 108.8
C12 C13 H13 108.8
C14 C13 H13 108.8
O3 C14 C13 112.87(18)
O3 C14 H14A 109.0
C13 C14 H14A 109.0
O3 C14 H14B 109.0
C13 C14 H14B 109.0
H14A C14 H14B 107.8
O3 C15 C16 110.9(2)
O3 C15 H15A 109.5
C16 C15 H15A 109.5
O3 C15 H15B 109.5
C16 C15 H15B 109.5
H15A C15 H15B 108.0
C15 C16 C12 113.18(19)
C15 C16 H16A 108.9
C12 C16 H16A 108.9
C15 C16 H16B 108.9
C12 C16 H16B 108.9
H16A C16 H16B 107.8
C18 C17 C21 109.3(2)
C18 C17 C12 118.39(18)
C21 C17 C12 114.18(18)
C18 C17 H17 104.5
C21 C17 H17 104.5
C12 C17 H17 104.5
O4 C18 C17 115.0(2)
O4 C18 H18A 108.5
C17 C18 H18A 108.5
O4 C18 H18B 108.5
C17 C18 H18B 108.5
H18A C18 H18B 107.5
O4 C19 C20 110.3(2)
O4 C19 H19A 109.6
C20 C19 H19A 109.6
O4 C19 H19B 109.6
C20 C19 H19B 109.6
H19A C19 H19B 108.1
C19 C20 C21 113.3(2)
C19 C20 H20A 108.9
C21 C20 H20A 108.9
C19 C20 H20B 108.9
C21 C20 H20B 108.9
H20A C20 H20B 107.7
N1 C21 C20 111.04(19)
N1 C21 C17 109.16(18)
C20 C21 C17 111.89(19)
N1 C21 H21 108.2
C20 C21 H21 108.2
C17 C21 H21 108.2
N1 C22 C23 103.5(2)
N1 C22 H22A 111.1
C23 C22 H22A 111.1
N1 C22 H22B 111.1
C23 C22 H22B 111.1
H22A C22 H22B 109.0
C22 C23 C24 103.6(2)
C22 C23 H23A 111.0
C24 C23 H23A 111.0
C22 C23 H23B 111.0
C24 C23 H23B 111.0
H23A C23 H23B 109.0
C25 C24 C23 105.7(2)
C25 C24 H24A 110.6
C23 C24 H24A 110.6
C25 C24 H24B 110.6
C23 C24 H24B 110.6
H24A C24 H24B 108.7
C24 C25 N1 106.8(2)
C24 C25 H25A 110.4
N1 C25 H25A 110.4
C24 C25 H25B 110.4
N1 C25 H25B 110.4
H25A C25 H25B 108.6
O5 C26 O6 123.4(2)
O5 C26 C11 124.7(2)
O6 C26 C11 112.0(2)
O6 C27 H27A 109.5
O6 C27 H27B 109.5
H27A C27 H27B 109.5
O6 C27 H27C 109.5
H27A C27 H27C 109.5
H27B C27 H27C 109.5
Cl2 C28 Cl1 112.44(16)
Cl2 C28 H28A 109.1
Cl1 C28 H28A 109.1
Cl2 C28 H28B 109.1
Cl1 C28 H28B 109.1
H28A C28 H28B 107.8

loop_
_geom_bond_atom_site_label_1
_geom_bond_atom_site_label_2
_geom_bond_distance
Cl1 C28 1.768(3)
Cl2 C28 1.761(3)
O1 C1 1.209(3)
O2 C1 1.370(3)
O2 C2 1.377(3)
O3 C14 1.413(3)
O3 C15 1.427(3)
O4 C19 1.424(3)
O4 C18 1.424(3)
O5 C26 1.208(3)
O6 C26 1.343(3)
O6 C27 1.444(3)
N1 C22 1.513(3)
N1 C25 1.516(3)
N1 C21 1.519(3)
N1 H1 0.9300
C1 C9 1.462(3)
C2 C3 1.383(4)
C2 C7 1.400(3)
C3 C4 1.373(4)
C3 H3 0.9500
C4 C5 1.387(4)
C4 H4 0.9500
C5 C6 1.377(4)
C5 H5 0.9500
C6 C7 1.404(4)
C6 H6 0.9500
C7 C8 1.445(3)
C8 C9 1.360(3)
C8 C13 1.504(3)
C9 C10 1.448(4)
C10 C11 1.348(3)
C10 H10 0.9500
C11 C26 1.482(4)
C11 C12 1.529(3)
C12 C16 1.546(3)
C12 C13 1.552(3)
C12 C17 1.587(3)
C13 C14 1.553(3)
C13 H13 1.0000
C14 H14A 0.9900
C14 H14B 0.9900
C15 C16 1.510(3)
C15 H15A 0.9900
C15 H15B 0.9900
C16 H16A 0.9900
C16 H16B 0.9900
C17 C18 1.535(3)
C17 C21 1.551(3)
C17 H17 1.0000
C18 H18A 0.9900
C18 H18B 0.9900
C19 C20 1.519(4)
C19 H19A 0.9900
C19 H19B 0.9900
C20 C21 1.531(3)
C20 H20A 0.9900
C20 H20B 0.9900
C21 H21 1.0000
C22 C23 1.514(3)
C22 H22A 0.9900
C22 H22B 0.9900
C23 C24 1.522(4)
C23 H23A 0.9900
C23 H23B 0.9900
C24 C25 1.509(4)
C24 H24A 0.9900
C24 H24B 0.9900
C25 H25A 0.9900
C25 H25B 0.9900
C27 H27A 0.9800
C27 H27B 0.9800
C27 H27C 0.9800
C28 H28A 0.9900
C28 H28B 0.9900

loop_
_geom_torsion_atom_site_label_1
_geom_torsion_atom_site_label_2
_geom_torsion_atom_site_label_3
_geom_torsion_atom_site_label_4
_geom_torsion
C2 O2 C1 O1 -177.3(2)
C2 O2 C1 C9 3.0(3)
C1 O2 C2 C3 172.7(2)
C1 O2 C2 C7 -5.7(4)
O2 C2 C3 C4 -179.1(2)
C7 C2 C3 C4 -0.8(4)
C2 C3 C4 C5 0.4(4)
C3 C4 C5 C6 0.8(4)
C4 C5 C6 C7 -1.5(4)
O2 C2 C7 C6 178.3(2)
C3 C2 C7 C6 0.1(4)
O2 C2 C7 C8 2.9(3)
C3 C2 C7 C8 -175.4(2)
C5 C6 C7 C2 1.1(4)
C5 C6 C7 C8 176.1(2)
C2 C7 C8 C9 2.5(3)
C6 C7 C8 C9 -172.6(2)
C2 C7 C8 C13 174.9(2)
C6 C7 C8 C13 -0.2(4)
C7 C8 C9 C10 174.9(2)
C13 C8 C9 C10 2.2(3)
C7 C8 C9 C1 -5.1(3)
C13 C8 C9 C1 -177.9(2)
O1 C1 C9 C8 -177.2(2)
O2 C1 C9 C8 2.5(3)
O1 C1 C9 C10 2.7(4)
O2 C1 C9 C10 -177.6(2)
C8 C9 C10 C11 15.8(4)
C1 C9 C10 C11 -164.1(2)
C9 C10 C11 C26 173.3(2)
C9 C10 C11 C12 3.1(3)
C10 C11 C12 C16 -149.6(2)
C26 C11 C12 C16 40.2(3)
C10 C11 C12 C13 -34.4(3)
C26 C11 C12 C13 155.4(2)
C10 C11 C12 C17 92.6(2)
C26 C11 C12 C17 -77.6(3)
C9 C8 C13 C12 -36.2(3)
C7 C8 C13 C12 151.2(2)
C9 C8 C13 C14 86.0(2)
C7 C8 C13 C14 -86.6(3)
C11 C12 C13 C8 49.9(3)
C16 C12 C13 C8 169.4(2)
C17 C12 C13 C8 -72.2(3)
C11 C12 C13 C14 -68.7(2)
C16 C12 C13 C14 50.7(2)
C17 C12 C13 C14 169.12(18)
C15 O3 C14 C13 58.9(3)
C8 C13 C14 O3 -179.7(2)
C12 C13 C14 O3 -56.0(3)
C14 O3 C15 C16 -60.0(3)
O3 C15 C16 C12 59.8(3)
C11 C12 C16 C15 62.2(3)
C13 C12 C16 C15 -54.0(3)
C17 C12 C16 C15 -178.9(2)
C11 C12 C17 C18 -34.8(3)
C16 C12 C17 C18 -155.8(2)
C13 C12 C17 C18 86.5(3)
C11 C12 C17 C21 -165.69(19)
C16 C12 C17 C21 73.3(2)
C13 C12 C17 C21 -44.4(3)
C19 O4 C18 C17 -63.9(3)
C21 C17 C18 O4 52.5(3)
C12 C17 C18 O4 -80.6(3)
C18 O4 C19 C20 63.1(3)
O4 C19 C20 C21 -55.9(3)
C22 N1 C21 C20 -48.8(3)
C25 N1 C21 C20 -170.3(2)
C22 N1 C21 C17 -172.66(19)
C25 N1 C21 C17 65.9(2)
C19 C20 C21 N1 -76.6(2)
C19 C20 C21 C17 45.6(3)
C18 C17 C21 N1 81.4(2)
C12 C17 C21 N1 -143.45(19)
C18 C17 C21 C20 -41.9(3)
C12 C17 C21 C20 93.2(2)
C25 N1 C22 C23 -31.4(2)
C21 N1 C22 C23 -157.0(2)
N1 C22 C23 C24 38.5(3)
C22 C23 C24 C25 -31.2(3)
C23 C24 C25 N1 11.9(3)
C22 N1 C25 C24 12.1(3)
C21 N1 C25 C24 138.1(2)
C27 O6 C26 O5 9.1(4)
C27 O6 C26 C11 -170.9(2)
C10 C11 C26 O5 -147.5(3)
C12 C11 C26 O5 22.7(4)
C10 C11 C26 O6 32.5(3)
C12 C11 C26 O6 -157.3(2)
